data_2225208
loop_
_publ_author_name
'Yin, Ling'
'Zhao, Gui-Long'
'Jia, Jiong'
'Meng, Qing-Yang'
'Wang, Jian-wu'

_publ_section_title
;
 (3-Phenylisoxazol-5-yl)methanol
;
_journal_coeditor_code CV2692
_journal_issue 3
_journal_name_full 'Acta Crystallographica Section E'
_journal_page_first o536
_journal_paper_doi 10.1107/S1600536810003417
_journal_volume 66
_journal_year 2010
_chemical_formula_iupac 'C10 H9 N O2'
_chemical_formula_moiety 'C10 H9 N O2'
_chemical_formula_sum 'C10 H9 N O2'
_chemical_formula_weight 175.18
_chemical_name_systematic
;
(3-Phenylisoxazol-5-yl)methanol
;
_space_group_IT_number 15
_symmetry_cell_setting monoclinic
_symmetry_space_group_name_Hall '-C 2yc'
_symmetry_space_group_name_H-M 'C 1 2/c 1'
_atom_sites_solution_hydrogens geom
_atom_sites_solution_primary direct
_atom_sites_solution_secondary difmap
_audit_creation_method SHELXL-97
_cell_angle_alpha 90.00
_cell_angle_beta 98.51(2)
_cell_angle_gamma 90.00
_cell_formula_units_Z 8
_cell_length_a 41.03(4)
_cell_length_b 5.694(5)
_cell_length_c 7.348(7)
_cell_measurement_reflns_used 1357
_cell_measurement_temperature 298(2)
_cell_measurement_theta_max 28.097
_cell_measurement_theta_min 3.012
_cell_volume 1698(3)
_computing_cell_refinement 'SAINT (Bruker, 1999)'
_computing_data_collection 'SMART (Bruker, 1998)'
_computing_data_reduction 'SAINT (Bruker, 1999)'
_computing_molecular_graphics 'SHELXTL (Sheldrick, 2008)'
_computing_publication_material 'SHELXTL (Sheldrick, 2008)'
_computing_structure_refinement 'SHELXTL (Sheldrick, 2008)'
_computing_structure_solution 'SHELXTL (Sheldrick, 2008)'
_diffrn_ambient_temperature 298(2)
_diffrn_measured_fraction_theta_full 0.997
_diffrn_measured_fraction_theta_max 0.997
_diffrn_measurement_device_type 'Bruker SMART APEX'
_diffrn_measurement_method 'phi and omega scans'
_diffrn_radiation_monochromator graphite
_diffrn_radiation_source 'fine-focus sealed tube'
_diffrn_radiation_type MoK\a
_diffrn_radiation_wavelength 0.71073
_diffrn_reflns_av_R_equivalents 0.0593
_diffrn_reflns_av_sigmaI/netI 0.0624
_diffrn_reflns_limit_h_max 43
_diffrn_reflns_limit_h_min -48
_diffrn_reflns_limit_k_max 5
_diffrn_reflns_limit_k_min -6
_diffrn_reflns_limit_l_max 8
_diffrn_reflns_limit_l_min -8
_diffrn_reflns_number 3328
_diffrn_reflns_theta_full 25.05
_diffrn_reflns_theta_max 25.05
_diffrn_reflns_theta_min 2.01
_exptl_absorpt_coefficient_mu 0.097
_exptl_absorpt_correction_type none
_exptl_crystal_colour colourless
_exptl_crystal_density_diffrn 1.371
_exptl_crystal_density_method 'not measured'
_exptl_crystal_description plate
_exptl_crystal_F_000 736
_exptl_crystal_size_max 0.55
_exptl_crystal_size_mid 0.45
_exptl_crystal_size_min 0.02
_refine_diff_density_max 0.156
_refine_diff_density_min -0.229
_refine_ls_extinction_method none
_refine_ls_goodness_of_fit_ref 1.045
_refine_ls_hydrogen_treatment constr
_refine_ls_matrix_type full
_refine_ls_number_parameters 118
_refine_ls_number_reflns 1500
_refine_ls_number_restraints 0
_refine_ls_restrained_S_all 1.045
_refine_ls_R_factor_all 0.0721
_refine_ls_R_factor_gt 0.0544
_refine_ls_shift/su_max 0.000
_refine_ls_shift/su_mean 0.000
_refine_ls_structure_factor_coef Fsqd
_refine_ls_weighting_details 'calc w=1/[\s^2^(Fo^2^)+(0.0354P)^2^+0.7771P] where P=(Fo^2^+2Fc^2^)/3'
_refine_ls_weighting_scheme calc
_refine_ls_wR_factor_gt 0.1119
_refine_ls_wR_factor_ref 0.1186
_reflns_number_gt 1182
_reflns_number_total 1500
_reflns_threshold_expression I>2sigma(I)
_cod_data_source_file cv2692.cif
_cod_data_source_block I
_cod_depositor_comments
;
The following automatic conversions were performed:
'_symmetry_cell_setting' value 'Monoclinic' changed to 'monoclinic'
according to '/home/saulius/struct/CIF-dictionaries/cif_core.dic'
dictionary named 'cif_core.dic' version 2.4.1 from 2010-06-29.

Automatic conversion script
Id: cif_fix_enum 1527 2010-12-29 10:47:43Z saulius 

The following automatic conversions were performed:

'_symmetry_cell_setting' value 'Monoclinic' changed to 'monoclinic'
according to /home/saulius/struct/CIF-dictionaries/cif_core.dic
dictionary named 'cif_core.dic' version 2.4.1 from 2010-06-29.

Automatic conversion script
Id: cif_fix_values 1715 2011-07-08 13:25:40Z adriana 
;
_cod_original_sg_symbol_H-M 'C 2/c'
_cod_database_code 2225208
_cod_database_fobs_code 2225208

loop_
_symmetry_equiv_pos_as_xyz
'x, y, z'
'-x, y, -z+1/2'
'x+1/2, y+1/2, z'
'-x+1/2, y+1/2, -z+1/2'
'-x, -y, -z'
'x, -y, z-1/2'
'-x+1/2, -y+1/2, -z'
'x+1/2, -y+1/2, z-1/2'

loop_
_atom_site_type_symbol
_atom_site_label
_atom_site_fract_x
_atom_site_fract_y
_atom_site_fract_z
_atom_site_U_iso_or_equiv
_atom_site_adp_type
_atom_site_calc_flag
_atom_site_refinement_flags
_atom_site_occupancy
_atom_site_disorder_assembly
_atom_site_disorder_group
C C1 0.15963(5) 0.9135(4) 0.2841(2) 0.0424(5) Uani d . 1 . .
H H1 0.1439 1.0293 0.2497 0.051 Uiso calc R 1 . .
C C2 0.19149(5) 0.9476(4) 0.2556(3) 0.0470(6) Uani d . 1 . .
H H2 0.1973 1.0855 0.2009 0.056 Uiso calc R 1 . .
C C3 0.21488(5) 0.7785(4) 0.3078(3) 0.0484(6) Uani d . 1 . .
H H3 0.2366 0.8022 0.2889 0.058 Uiso calc R 1 . .
C C4 0.20619(5) 0.5744(4) 0.3878(3) 0.0457(6) Uani d . 1 . .
H H4 0.2221 0.4604 0.4237 0.055 Uiso calc R 1 . .
C C5 0.17421(5) 0.5374(4) 0.4152(2) 0.0403(5) Uani d . 1 . .
H H5 0.1685 0.3980 0.4682 0.048 Uiso calc R 1 . .
C C6 0.15054(5) 0.7074(3) 0.3639(2) 0.0352(5) Uani d . 1 . .
C C7 0.11668(5) 0.6746(4) 0.4006(2) 0.0370(5) Uani d . 1 . .
C C8 0.09363(5) 0.8478(4) 0.4305(3) 0.0438(5) Uani d . 1 . .
H H8 0.0961 1.0098 0.4236 0.053 Uiso calc R 1 . .
C C9 0.06769(5) 0.7318(4) 0.4705(3) 0.0460(6) Uani d . 1 . .
C C10 0.03668(5) 0.8061(5) 0.5327(3) 0.0629(7) Uani d . 1 . .
H H10A 0.0377 0.7646 0.6615 0.076 Uiso calc R 1 . .
H H10B 0.0350 0.9757 0.5237 0.076 Uiso calc R 1 . .
N N1 0.10486(4) 0.4641(3) 0.4183(2) 0.0501(5) Uani d . 1 . .
O O1 0.07313(3) 0.4982(3) 0.4643(2) 0.0543(4) Uani d . 1 . .
O O2 0.00792(4) 0.7069(3) 0.4334(3) 0.0808(6) Uani d . 1 . .
H H2B 0.0046 0.5589 0.4396 0.121 Uiso d PR 0.50 A 1
H H2A 0.0167 0.6698 0.3350 0.121 Uiso d PR 0.50 A 2

loop_
_atom_site_aniso_label
_atom_site_aniso_U_11
_atom_site_aniso_U_22
_atom_site_aniso_U_33
_atom_site_aniso_U_12
_atom_site_aniso_U_13
_atom_site_aniso_U_23
C1 0.0450(13) 0.0391(13) 0.0412(10) -0.0012(10) -0.0003(9) 0.0019(10)
C2 0.0546(14) 0.0453(14) 0.0412(11) -0.0104(12) 0.0076(9) 0.0033(10)
C3 0.0405(12) 0.0642(17) 0.0415(11) -0.0082(12) 0.0098(9) -0.0076(11)
C4 0.0425(13) 0.0513(16) 0.0438(11) 0.0086(11) 0.0081(9) -0.0007(11)
C5 0.0471(12) 0.0362(13) 0.0377(10) 0.0027(10) 0.0066(8) 0.0018(9)
C6 0.0393(11) 0.0346(12) 0.0308(9) -0.0001(10) 0.0018(7) -0.0019(8)
C7 0.0381(11) 0.0332(12) 0.0384(10) -0.0013(10) 0.0015(8) -0.0001(9)
C8 0.0378(12) 0.0346(13) 0.0571(12) 0.0000(11) 0.0006(9) -0.0002(10)
C9 0.0384(12) 0.0413(14) 0.0562(12) 0.0046(11) 0.0001(9) -0.0029(11)
C10 0.0400(13) 0.0669(19) 0.0812(16) 0.0018(13) 0.0068(11) -0.0049(14)
N1 0.0402(11) 0.0408(12) 0.0702(11) 0.0002(9) 0.0112(8) 0.0017(9)
O1 0.0395(9) 0.0458(11) 0.0781(10) -0.0054(8) 0.0105(7) 0.0018(8)
O2 0.0340(9) 0.0818(15) 0.1241(15) -0.0034(9) 0.0039(9) -0.0057(12)

loop_
_atom_type_symbol
_atom_type_description
_atom_type_scat_dispersion_real
_atom_type_scat_dispersion_imag
_atom_type_scat_source
C C 0.0033 0.0016 'International Tables Vol C Tables 4.2.6.8 and 6.1.1.4'
H H 0.0000 0.0000 'International Tables Vol C Tables 4.2.6.8 and 6.1.1.4'
N N 0.0061 0.0033 'International Tables Vol C Tables 4.2.6.8 and 6.1.1.4'
O O 0.0106 0.0060 'International Tables Vol C Tables 4.2.6.8 and 6.1.1.4'

loop_
_geom_angle_atom_site_label_1
_geom_angle_atom_site_label_2
_geom_angle_atom_site_label_3
_geom_angle_site_symmetry_1
_geom_angle_site_symmetry_3
_geom_angle
_geom_angle_publ_flag
C2 C1 C6 . . 120.5(2) ?
C2 C1 H1 . . 119.7 ?
C6 C1 H1 . . 119.7 ?
C1 C2 C3 . . 120.1(2) ?
C1 C2 H2 . . 119.9 ?
C3 C2 H2 . . 119.9 ?
C2 C3 C4 . . 119.9(2) ?
C2 C3 H3 . . 120.1 ?
C4 C3 H3 . . 120.1 ?
C5 C4 C3 . . 120.4(2) ?
C5 C4 H4 . . 119.8 ?
C3 C4 H4 . . 119.8 ?
C4 C5 C6 . . 120.1(2) ?
C4 C5 H5 . . 120.0 ?
C6 C5 H5 . . 120.0 ?
C5 C6 C1 . . 119.00(19) ?
C5 C6 C7 . . 120.49(19) ?
C1 C6 C7 . . 120.46(18) ?
N1 C7 C8 . . 111.11(19) ?
N1 C7 C6 . . 120.73(18) ?
C8 C7 C6 . . 128.09(19) ?
C9 C8 C7 . . 105.4(2) ?
C9 C8 H8 . . 127.3 ?
C7 C8 H8 . . 127.3 ?
C8 C9 O1 . . 110.0(2) ?
C8 C9 C10 . . 133.2(2) ?
O1 C9 C10 . . 116.5(2) ?
O2 C10 C9 . . 114.7(2) ?
O2 C10 H10A . . 108.6 ?
C9 C10 H10A . . 108.6 ?
O2 C10 H10B . . 108.6 ?
C9 C10 H10B . . 108.6 ?
H10A C10 H10B . . 107.6 ?
C7 N1 O1 . . 105.53(16) ?
C9 O1 N1 . . 107.91(15) ?
C10 O2 H2B . . 119.6 ?
C10 O2 H2A . . 96.2 ?
H2B O2 H2A . . 84.0 ?

loop_
_geom_bond_atom_site_label_1
_geom_bond_atom_site_label_2
_geom_bond_site_symmetry_2
_geom_bond_distance
_geom_bond_publ_flag
C1 C2 . 1.368(3) ?
C1 C6 . 1.387(3) ?
C1 H1 . 0.9300 ?
C2 C3 . 1.373(3) ?
C2 H2 . 0.9300 ?
C3 C4 . 1.373(3) ?
C3 H3 . 0.9300 ?
C4 C5 . 1.373(3) ?
C4 H4 . 0.9300 ?
C5 C6 . 1.383(3) ?
C5 H5 . 0.9300 ?
C6 C7 . 1.466(3) ?
C7 N1 . 1.306(3) ?
C7 C8 . 1.406(3) ?
C8 C9 . 1.322(3) ?
C8 H8 . 0.9300 ?
C9 O1 . 1.351(3) ?
C9 C10 . 1.476(3) ?
C10 O2 . 1.410(3) ?
C10 H10A . 0.9700 ?
C10 H10B . 0.9700 ?
N1 O1 . 1.406(2) ?
O2 H2B . 0.8561 ?
O2 H2A . 0.8798 ?

loop_
_geom_hbond_atom_site_label_D
_geom_hbond_atom_site_label_H
_geom_hbond_atom_site_label_A
_geom_hbond_site_symmetry_A
_geom_hbond_distance_DH
_geom_hbond_distance_HA
_geom_hbond_distance_DA
_geom_hbond_angle_DHA
O2 H2B O2 5_566 0.86 1.89 2.669(4) 150.7
O2 H2A O2 2 0.88 2.09 2.677(5) 123.5
C8 H8 N1 1_565 0.93 2.61 3.542(4) 177.4
C10 H10B O2 5_576 0.97 2.58 3.352(4) 137.1

loop_
_geom_torsion_atom_site_label_1
_geom_torsion_atom_site_label_2
_geom_torsion_atom_site_label_3
_geom_torsion_atom_site_label_4
_geom_torsion_site_symmetry_1
_geom_torsion_site_symmetry_2
_geom_torsion_site_symmetry_3
_geom_torsion_site_symmetry_4
_geom_torsion
_geom_torsion_publ_flag
C6 C1 C2 C3 . . . . -0.7(3) ?
C1 C2 C3 C4 . . . . 0.3(3) ?
C2 C3 C4 C5 . . . . 0.4(3) ?
C3 C4 C5 C6 . . . . -0.7(3) ?
C4 C5 C6 C1 . . . . 0.4(3) ?
C4 C5 C6 C7 . . . . -177.04(16) ?
C2 C1 C6 C5 . . . . 0.3(3) ?
C2 C1 C6 C7 . . . . 177.73(16) ?
C5 C6 C7 N1 . . . . -24.9(3) ?
C1 C6 C7 N1 . . . . 157.73(18) ?
C5 C6 C7 C8 . . . . 151.63(19) ?
C1 C6 C7 C8 . . . . -25.7(3) ?
N1 C7 C8 C9 . . . . 1.2(2) ?
C6 C7 C8 C9 . . . . -175.60(17) ?
C7 C8 C9 O1 . . . . -0.9(2) ?
C7 C8 C9 C10 . . . . 173.2(2) ?
C8 C9 C10 O2 . . . . 131.4(3) ?
O1 C9 C10 O2 . . . . -54.8(3) ?
C8 C7 N1 O1 . . . . -1.0(2) ?
C6 C7 N1 O1 . . . . 176.11(15) ?
C8 C9 O1 N1 . . . . 0.4(2) ?
C10 C9 O1 N1 . . . . -174.81(17) ?
C7 N1 O1 C9 . . . . 0.4(2) ?
